data_7210206
loop_
_publ_author_name
'Abdalrahman, Mahmoud A.'
'Awwadi, Firas F.'
'Jameson, Geoffrey B.'
'Landee, Christopher P.'
'Saunders, Christopher G.'
'Turnbull, Mark M.'
'Wikaira, Jan L.'

_publ_section_title
;
 Effects of halogen and hydrogen bonding on defect disorder: the ladder
 that wasn't there
;
_journal_issue 21
_journal_name_full CrystEngComm
_journal_page_first 4309
_journal_paper_doi 10.1039/c3ce40444g
_journal_volume 15
_journal_year 2013
_chemical_formula_sum 'C10 H16 Br2 Cl4 Cu N4 O2'
_chemical_formula_weight 589.43
_chemical_name_systematic
;
Bis(2-amino-5-bromopyridinium) diaquatrichlorocuprate chloride
;
_space_group_IT_number 14
_symmetry_cell_setting monoclinic
_symmetry_space_group_name_Hall '-P 2yn'
_symmetry_space_group_name_H-M 'P 1 21/n 1'
_atom_sites_solution_hydrogens geom
_atom_sites_solution_primary direct
_atom_sites_solution_secondary difmap
_audit_creation_method SHELXL-97
_cell_angle_alpha 90.00
_cell_angle_beta 95.180(4)
_cell_angle_gamma 90.00
_cell_formula_units_Z 4
_cell_length_a 7.948(2)
_cell_length_b 16.162(5)
_cell_length_c 14.896(4)
_cell_measurement_temperature 163(2)
_cell_volume 1905.7(9)
_computing_cell_refinement 'Bruker SMART'
_computing_data_collection 'Bruker SMART'
_computing_data_reduction 'Bruker SHELXTL'
_computing_molecular_graphics 'Bruker SHELXTL'
_computing_publication_material 'Bruker SHELXTL'
_computing_structure_refinement 'SHELXL-97 (Sheldrick, 1997)'
_computing_structure_solution 'SHELXS-97 (Sheldrick, 1990)'
_diffrn_ambient_temperature 163(2)
_diffrn_measured_fraction_theta_full 0.984
_diffrn_measured_fraction_theta_max 0.984
_diffrn_measurement_device_type 'CCD area detector'
_diffrn_measurement_method 'phi and omega scans'
_diffrn_radiation_monochromator graphite
_diffrn_radiation_source 'fine-focus sealed tube'
_diffrn_radiation_type MoK\a
_diffrn_radiation_wavelength 0.71073
_diffrn_reflns_av_R_equivalents 0.0339
_diffrn_reflns_av_sigmaI/netI 0.0266
_diffrn_reflns_limit_h_max 4
_diffrn_reflns_limit_h_min -9
_diffrn_reflns_limit_k_max 20
_diffrn_reflns_limit_k_min -20
_diffrn_reflns_limit_l_max 18
_diffrn_reflns_limit_l_min -18
_diffrn_reflns_number 23481
_diffrn_reflns_theta_full 26.38
_diffrn_reflns_theta_max 26.38
_diffrn_reflns_theta_min 2.52
_exptl_absorpt_coefficient_mu 5.911
_exptl_absorpt_correction_T_max 1.0000
_exptl_absorpt_correction_T_min 0.8911
_exptl_absorpt_correction_type empirical
_exptl_absorpt_process_details SADABS
_exptl_crystal_colour 'pale green'
_exptl_crystal_density_diffrn 2.054
_exptl_crystal_density_method 'not measured'
_exptl_crystal_description rod
_exptl_crystal_F_000 1148
_exptl_crystal_size_max 0.70
_exptl_crystal_size_mid 0.06
_exptl_crystal_size_min 0.04
_refine_diff_density_max 0.469
_refine_diff_density_min -0.522
_refine_diff_density_rms 0.073
_refine_ls_extinction_method none
_refine_ls_goodness_of_fit_ref 0.942
_refine_ls_hydrogen_treatment mixed
_refine_ls_matrix_type full
_refine_ls_number_parameters 242
_refine_ls_number_reflns 3840
_refine_ls_number_restraints 0
_refine_ls_restrained_S_all 0.942
_refine_ls_R_factor_all 0.0363
_refine_ls_R_factor_gt 0.0225
_refine_ls_shift/su_max 0.010
_refine_ls_shift/su_mean 0.000
_refine_ls_structure_factor_coef Fsqd
_refine_ls_weighting_details 'calc w=1/[\s^2^(Fo^2^)+(0.0280P)^2^+0.0000P] where P=(Fo^2^+2Fc^2^)/3'
_refine_ls_weighting_scheme calc
_refine_ls_wR_factor_gt 0.0492
_refine_ls_wR_factor_ref 0.0521
_reflns_number_gt 2952
_reflns_number_total 3840
_reflns_threshold_expression >2sigma(I)
_cod_data_source_file c3ce40444g.txt
_cod_data_source_block jg128
_cod_depositor_comments
;
The following automatic conversions were performed:

'_symmetry_cell_setting' value 'Monoclinic' changed to 'monoclinic'
according to /home/saulius/struct/CIF-dictionaries/cif_core.dic
dictionary named 'cif_core.dic' version 2.4.2 from 2011-04-26.

Automatic conversion script
Id: cif_fix_values 1891 2012-01-12 08:04:46Z andrius 
;
_cod_original_sg_symbol_H-M P2(1)/n
_cod_database_code 7210206

loop_
_symmetry_equiv_pos_as_xyz
'x, y, z'
'-x+1/2, y+1/2, -z+1/2'
'-x, -y, -z'
'x-1/2, -y-1/2, z-1/2'

loop_
_atom_site_label
_atom_site_type_symbol
_atom_site_fract_x
_atom_site_fract_y
_atom_site_fract_z
_atom_site_U_iso_or_equiv
_atom_site_adp_type
_atom_site_occupancy
_atom_site_symmetry_multiplicity
_atom_site_calc_flag
_atom_site_refinement_flags
Cu2 Cu -0.2349(9) 0.5114(4) 0.1076(5) 0.01707(8) Uani 0.0408(6) 1 d P
Cu1 Cu 0.26518(4) 0.509084(18) 0.10727(2) 0.01707(8) Uani 0.9592(6) 1 d P
Cl3 Cl 0.25365(8) 0.38122(4) 0.04245(4) 0.02561(15) Uani 1 1 d .
Cl1 Cl 0.28321(8) 0.59579(4) 0.23012(4) 0.02579(15) Uani 1 1 d .
Cl2 Cl 0.25053(7) 0.61398(4) -0.02530(4) 0.02249(14) Uani 1 1 d .
Cl4 Cl -0.21690(8) 0.59938(4) 0.22944(4) 0.02591(15) Uani 1 1 d .
O1 O 0.0231(2) 0.50350(13) 0.11385(13) 0.0276(5) Uani 1 1 d .
H1A H -0.048(4) 0.4780(18) 0.089(2) 0.033 Uiso 0.9592(6) 1 d P
H1B H -0.052(4) 0.5333(18) 0.140(2) 0.033 Uiso 0.9592(6) 1 d P
O2 O 0.5101(2) 0.50499(13) 0.11313(13) 0.0275(5) Uani 1 1 d .
H2A H 0.582(4) 0.5321(18) 0.140(2) 0.033 Uiso 0.9592(6) 1 d P
H2B H 0.574(4) 0.4758(18) 0.0794(19) 0.033 Uiso 0.9592(6) 1 d P
N11 N 0.5418(3) 0.25474(14) 0.34986(15) 0.0233(5) Uani 1 1 d .
H11 H 0.575(3) 0.2097(17) 0.3371(18) 0.028 Uiso 1 1 d .
C12 C 0.5551(3) 0.31190(17) 0.28533(18) 0.0264(6) Uani 1 1 d .
N12 N 0.6199(3) 0.28967(16) 0.20948(17) 0.0360(6) Uani 1 1 d .
H12A H 0.643(4) 0.2412(19) 0.203(2) 0.043 Uiso 1 1 d .
H12B H 0.623(4) 0.3233(19) 0.167(2) 0.043 Uiso 1 1 d .
C13 C 0.5016(4) 0.39356(17) 0.30351(19) 0.0332(7) Uani 1 1 d .
H13 H 0.5091 0.4360 0.2599 0.040 Uiso 1 1 d R
C14 C 0.4386(3) 0.41124(16) 0.38405(19) 0.0298(6) Uani 1 1 d .
H14 H 0.4024 0.4658 0.3962 0.036 Uiso 1 1 d R
C15 C 0.4280(3) 0.34839(16) 0.44921(17) 0.0245(6) Uani 1 1 d .
Br1 Br 0.35043(3) 0.372732(17) 0.562826(18) 0.02949(8) Uani 1 1 d .
C16 C 0.4809(3) 0.27072(15) 0.43086(17) 0.0234(6) Uani 1 1 d .
H16 H 0.4746 0.2280 0.4742 0.028 Uiso 1 1 d R
N21 N -0.0334(3) 0.74654(14) 0.64488(15) 0.0242(5) Uani 1 1 d .
H21 H -0.059(3) 0.7925(17) 0.6534(19) 0.029 Uiso 1 1 d .
C22 C -0.0462(3) 0.69054(16) 0.71115(17) 0.0252(6) Uani 1 1 d .
N22 N -0.1071(4) 0.71443(16) 0.78713(18) 0.0402(7) Uani 1 1 d .
H22A H -0.130(4) 0.761(2) 0.797(2) 0.048 Uiso 1 1 d .
H22B H -0.111(4) 0.681(2) 0.828(2) 0.048 Uiso 1 1 d .
C23 C 0.0060(4) 0.60829(16) 0.69469(19) 0.0328(7) Uani 1 1 d .
H23 H -0.0027 0.5667 0.7391 0.039 Uiso 1 1 d R
C24 C 0.0673(3) 0.58877(16) 0.61473(18) 0.0293(6) Uani 1 1 d .
H24 H 0.1041 0.5339 0.6045 0.035 Uiso 1 1 d R
C25 C 0.0766(3) 0.64981(16) 0.54742(17) 0.0230(6) Uani 1 1 d .
Br2 Br 0.15032(3) 0.623168(17) 0.433967(18) 0.02988(8) Uani 1 1 d .
C26 C 0.0254(3) 0.72822(16) 0.56408(17) 0.0244(6) Uani 1 1 d .
H26 H 0.0310 0.7700 0.5196 0.029 Uiso 1 1 d R

loop_
_atom_site_aniso_label
_atom_site_aniso_U_11
_atom_site_aniso_U_22
_atom_site_aniso_U_33
_atom_site_aniso_U_23
_atom_site_aniso_U_13
_atom_site_aniso_U_12
Cu2 0.01513(15) 0.01954(16) 0.01687(15) -0.00179(13) 0.00319(11) -0.00052(13)
Cu1 0.01513(15) 0.01954(16) 0.01687(15) -0.00179(13) 0.00319(11) -0.00052(13)
Cl3 0.0260(3) 0.0207(3) 0.0312(4) -0.0061(3) 0.0085(3) -0.0022(3)
Cl1 0.0267(3) 0.0293(4) 0.0221(3) -0.0086(3) 0.0067(3) -0.0039(3)
Cl2 0.0226(3) 0.0205(3) 0.0250(3) 0.0000(3) 0.0058(2) -0.0003(2)
Cl4 0.0221(3) 0.0306(4) 0.0256(3) -0.0067(3) 0.0058(3) -0.0033(3)
O1 0.0156(10) 0.0344(12) 0.0332(11) -0.0130(9) 0.0035(8) -0.0021(8)
O2 0.0168(10) 0.0355(12) 0.0304(11) -0.0123(9) 0.0035(8) -0.0010(8)
N11 0.0247(13) 0.0180(11) 0.0275(13) 0.0023(10) 0.0039(9) 0.0010(10)
C12 0.0241(15) 0.0307(16) 0.0239(15) 0.0051(12) -0.0012(11) -0.0028(12)
N12 0.0523(17) 0.0293(14) 0.0275(14) 0.0063(12) 0.0106(12) 0.0017(13)
C13 0.0430(18) 0.0249(15) 0.0312(16) 0.0113(12) 0.0004(13) 0.0006(13)
C14 0.0328(16) 0.0207(15) 0.0351(17) 0.0016(12) -0.0020(12) 0.0036(12)
C15 0.0209(14) 0.0297(15) 0.0223(14) -0.0006(12) -0.0007(11) -0.0015(11)
Br1 0.02653(15) 0.03226(16) 0.03023(16) -0.00407(12) 0.00554(11) -0.00005(12)
C16 0.0224(14) 0.0230(14) 0.0250(15) 0.0065(11) 0.0033(11) -0.0002(11)
N21 0.0286(13) 0.0166(11) 0.0280(13) 0.0030(10) 0.0053(9) 0.0014(10)
C22 0.0293(15) 0.0248(15) 0.0216(14) 0.0011(11) 0.0034(11) -0.0053(11)
N22 0.0638(19) 0.0290(15) 0.0296(15) 0.0049(12) 0.0147(13) 0.0000(14)
C23 0.0448(18) 0.0228(15) 0.0309(16) 0.0090(12) 0.0049(13) -0.0012(13)
C24 0.0354(17) 0.0194(14) 0.0326(16) -0.0003(12) 0.0007(12) 0.0019(12)
C25 0.0207(14) 0.0248(14) 0.0232(14) -0.0010(11) 0.0011(10) -0.0016(11)
Br2 0.02750(16) 0.03419(17) 0.02861(15) -0.00506(12) 0.00613(11) -0.00008(12)
C26 0.0219(14) 0.0265(15) 0.0256(15) 0.0061(12) 0.0055(11) -0.0013(11)

loop_
_atom_type_symbol
_atom_type_description
_atom_type_scat_dispersion_real
_atom_type_scat_dispersion_imag
_atom_type_scat_source
C C 0.0033 0.0016 'International Tables Vol C Tables 4.2.6.8 and 6.1.1.4'
H H 0.0000 0.0000 'International Tables Vol C Tables 4.2.6.8 and 6.1.1.4'
N N 0.0061 0.0033 'International Tables Vol C Tables 4.2.6.8 and 6.1.1.4'
O O 0.0106 0.0060 'International Tables Vol C Tables 4.2.6.8 and 6.1.1.4'
Cl Cl 0.1484 0.1585 'International Tables Vol C Tables 4.2.6.8 and 6.1.1.4'
Cu Cu 0.3201 1.2651 'International Tables Vol C Tables 4.2.6.8 and 6.1.1.4'
Br Br -0.2901 2.4595 'International Tables Vol C Tables 4.2.6.8 and 6.1.1.4'

loop_
_geom_angle_atom_site_label_1
_geom_angle_atom_site_label_2
_geom_angle_atom_site_label_3
_geom_angle
_geom_angle_site_symmetry_1
_geom_angle_site_symmetry_3
O2 Cu2 Cl4 89.5(3) 1_455 .
O2 Cu2 Cl2 88.4(3) 1_455 3_565
Cl4 Cu2 Cl2 159.2(3) . 3_565
O1 Cu1 O2 172.85(9) . .
O1 Cu1 Cl3 88.69(6) . .
O2 Cu1 Cl3 89.43(6) . .
O1 Cu1 Cl1 88.79(6) . .
O2 Cu1 Cl1 89.70(6) . .
Cl3 Cu1 Cl1 152.50(3) . .
O1 Cu1 Cl2 95.29(6) . .
O2 Cu1 Cl2 91.85(6) . .
Cl3 Cu1 Cl2 105.80(3) . .
Cl1 Cu1 Cl2 101.69(3) . .
Cu1 O1 H1A 134(2) . .
Cu1 O1 H1B 134.9(19) . .
H1A O1 H1B 91(3) . .
Cu1 O2 H2A 132(2) . .
Cu1 O2 H2B 128.1(18) . .
H2A O2 H2B 99(3) . .
C12 N11 C16 124.0(2) . .
C12 N11 H11 114(2) . .
C16 N11 H11 122(2) . .
N12 C12 N11 118.8(3) . .
N12 C12 C13 123.9(3) . .
N11 C12 C13 117.3(3) . .
C12 N12 H12A 118(2) . .
C12 N12 H12B 120(2) . .
H12A N12 H12B 121(3) . .
C14 C13 C12 120.0(2) . .
C14 C13 H13 119.9 . .
C12 C13 H13 120.1 . .
C13 C14 C15 120.0(3) . .
C13 C14 H14 120.1 . .
C15 C14 H14 119.9 . .
C16 C15 C14 119.2(2) . .
C16 C15 Br1 120.2(2) . .
C14 C15 Br1 120.6(2) . .
C15 C16 N11 119.6(2) . .
C15 C16 H16 120.0 . .
N11 C16 H16 120.5 . .
C22 N21 C26 123.7(2) . .
C22 N21 H21 119(2) . .
C26 N21 H21 118(2) . .
N22 C22 N21 119.1(2) . .
N22 C22 C23 123.6(2) . .
N21 C22 C23 117.3(2) . .
C22 N22 H22A 122(3) . .
C22 N22 H22B 119(2) . .
H22A N22 H22B 118(3) . .
C24 C23 C22 120.0(2) . .
C24 C23 H23 120.0 . .
C22 C23 H23 120.0 . .
C23 C24 C25 120.3(2) . .
C23 C24 H24 119.7 . .
C25 C24 H24 120.0 . .
C26 C25 C24 119.0(2) . .
C26 C25 Br2 119.86(19) . .
C24 C25 Br2 121.1(2) . .
C25 C26 N21 119.7(2) . .
C25 C26 H26 120.1 . .
N21 C26 H26 120.2 . .

loop_
_geom_bond_atom_site_label_1
_geom_bond_atom_site_label_2
_geom_bond_distance
_geom_bond_site_symmetry_2
Cu2 O2 2.039(7) 1_455
Cu2 Cl4 2.299(7) .
Cu2 Cl2 2.366(7) 3_565
Cu1 O1 1.9376(18) .
Cu1 O2 1.9417(18) .
Cu1 Cl3 2.2793(8) .
Cu1 Cl1 2.2991(8) .
Cu1 Cl2 2.5973(9) .
Cl2 Cu2 2.366(7) 3_565
O1 H1A 0.77(3) .
O1 H1B 0.88(3) .
O2 Cu2 2.039(7) 1_655
O2 H2A 0.80(3) .
O2 H2B 0.88(3) .
N11 C12 1.344(3) .
N11 C16 1.365(3) .
N11 H11 0.80(3) .
C12 N12 1.333(4) .
C12 C13 1.420(4) .
N12 H12A 0.81(3) .
N12 H12B 0.83(3) .
C13 C14 1.371(4) .
C13 H13 0.9500 .
C14 C15 1.413(4) .
C14 H14 0.9501 .
C15 C16 1.359(4) .
C15 Br1 1.894(3) .
C16 H16 0.9501 .
N21 C22 1.350(3) .
N21 C26 1.363(3) .
N21 H21 0.78(3) .
C22 N22 1.328(3) .
C22 C23 1.420(4) .
N22 H22A 0.79(3) .
N22 H22B 0.82(3) .
C23 C24 1.364(4) .
C23 H23 0.9501 .
C24 C25 1.413(4) .
C24 H24 0.9499 .
C25 C26 1.360(3) .
C25 Br2 1.888(3) .
C26 H26 0.9500 .

loop_
_geom_hbond_atom_site_label_D
_geom_hbond_atom_site_label_H
_geom_hbond_atom_site_label_A
_geom_hbond_distance_DH
_geom_hbond_distance_HA
_geom_hbond_distance_DA
_geom_hbond_angle_DHA
_geom_hbond_site_symmetry_A
N22 H22A Cl1 0.79(3) 2.59(3) 3.279(3) 147(3) 4_576
N22 H22B Cl3 0.82(3) 2.53(3) 3.275(3) 152(3) 3_566
N21 H21 Cl1 0.78(3) 2.53(3) 3.250(2) 154(3) 4_576
N12 H12B Cl2 0.83(3) 2.62(3) 3.395(3) 154(3) 3_665
N12 H12A Cl4 0.81(3) 2.55(3) 3.279(3) 149(3) 2_545
N11 H11 Cl4 0.80(3) 2.37(3) 3.152(2) 163(3) 2_545
O2 H2B Cl2 0.88(3) 2.22(3) 3.079(2) 166(3) 3_665
O2 H2A Cl4 0.80(3) 2.27(3) 3.059(2) 173(3) 1_655
O1 H1B Cl4 0.88(3) 2.22(3) 3.098(2) 170(3) .
O1 H1A Cl2 0.77(3) 2.33(3) 3.091(2) 172(3) 3_565

loop_
_geom_torsion_atom_site_label_1
_geom_torsion_atom_site_label_2
_geom_torsion_atom_site_label_3
_geom_torsion_atom_site_label_4
_geom_torsion
C16 N11 C12 N12 178.6(2)
C16 N11 C12 C13 -0.1(4)
N12 C12 C13 C14 -179.0(3)
N11 C12 C13 C14 -0.4(4)
C12 C13 C14 C15 0.4(4)
C13 C14 C15 C16 0.0(4)
C13 C14 C15 Br1 177.3(2)
C14 C15 C16 N11 -0.5(4)
Br1 C15 C16 N11 -177.79(18)
C12 N11 C16 C15 0.5(4)
C26 N21 C22 N22 -179.2(3)
C26 N21 C22 C23 0.4(4)
N22 C22 C23 C24 -180.0(3)
N21 C22 C23 C24 0.4(4)
C22 C23 C24 C25 -1.0(4)
C23 C24 C25 C26 0.7(4)
C23 C24 C25 Br2 -176.8(2)
C24 C25 C26 N21 0.1(4)
Br2 C25 C26 N21 177.68(19)
C22 N21 C26 C25 -0.7(4)
